data_7117107
loop_
_publ_author_name
'Baddigam Kiran Reddy'
'Santosh C. Gadekar'
'Venkataramanarao G. Anand'

_publ_section_title
;
 Non-covalent composites of antiaromatic isophlorin-fullerene
;
_journal_name_full Chem.Commun.
_journal_page_first 8276
_journal_paper_doi 10.1039/C5cc00771B
_journal_volume 51
_journal_year 2015
_chemical_formula_moiety 'C60, C32 H10 F10 O4, 2(C7 H8)'
_chemical_formula_sum 'C106 H26 F10 O4'
_chemical_formula_weight 1553.27
_space_group_crystal_system monoclinic
_space_group_IT_number 14
_space_group_name_Hall '-P 2ybc'
_space_group_name_H-M_alt 'P 1 21/c 1'
_symmetry_space_group_name_Hall '-P 2ybc'
_symmetry_space_group_name_H-M 'P 1 21/c 1'
_atom_sites_solution_hydrogens mixed
_audit_creation_method SHELXL-2014/6
_audit_update_record
;
2015-03-13 deposited with the CCDC.
2015-04-06 downloaded from the CCDC.
;
_cell_angle_alpha 90
_cell_angle_beta 97.272(3)
_cell_angle_gamma 90
_cell_formula_units_Z 4
_cell_length_a 27.439(4)
_cell_length_b 9.7293(13)
_cell_length_c 23.787(3)
_cell_measurement_reflns_used 9764
_cell_measurement_temperature 100(2)
_cell_measurement_theta_max 27.89
_cell_measurement_theta_min 2.22
_cell_volume 6299.2(15)
_computing_cell_refinement 'Bruker SAINT'
_computing_data_collection 'Bruker APEX2'
_computing_data_reduction 'Bruker SAINT'
_computing_molecular_graphics 'Bruker SHELXTL'
_computing_publication_material 'Bruker SHELXTL'
_computing_structure_refinement 'SHELXL-2014 (Sheldrick 2014)'
_computing_structure_solution 'SHELXS-97 (Sheldrick 2008)'
_diffrn_ambient_temperature 100(2)
_diffrn_measured_fraction_theta_full 0.999
_diffrn_measured_fraction_theta_max 0.998
_diffrn_measurement_device_type 'Bruker APEX-II CCD'
_diffrn_measurement_method '\f and \w scans'
_diffrn_radiation_type MoK\a
_diffrn_radiation_wavelength 0.71073
_diffrn_reflns_av_R_equivalents 0.0854
_diffrn_reflns_av_unetI/netI 0.0559
_diffrn_reflns_Laue_measured_fraction_full 0.999
_diffrn_reflns_Laue_measured_fraction_max 0.998
_diffrn_reflns_limit_h_max 36
_diffrn_reflns_limit_h_min -36
_diffrn_reflns_limit_k_max 11
_diffrn_reflns_limit_k_min -12
_diffrn_reflns_limit_l_max 31
_diffrn_reflns_limit_l_min -31
_diffrn_reflns_number 109735
_diffrn_reflns_point_group_measured_fraction_full 0.999
_diffrn_reflns_point_group_measured_fraction_max 0.998
_diffrn_reflns_theta_full 25.242
_diffrn_reflns_theta_max 28.080
_diffrn_reflns_theta_min 0.748
_exptl_absorpt_coefficient_mu 0.119
_exptl_absorpt_correction_T_max 0.992
_exptl_absorpt_correction_T_min 0.966
_exptl_absorpt_correction_type multi-scan
_exptl_absorpt_process_details 'Multi-scan absorbtion correction'
_exptl_crystal_colour BLACK
_exptl_crystal_density_diffrn 1.638
_exptl_crystal_description BLOCK
_exptl_crystal_F_000 3136
_exptl_crystal_size_max 0.360
_exptl_crystal_size_mid 0.245
_exptl_crystal_size_min 0.065
_refine_diff_density_max 0.373
_refine_diff_density_min -0.409
_refine_diff_density_rms 0.088
_refine_ls_extinction_coef .
_refine_ls_extinction_method none
_refine_ls_goodness_of_fit_ref 1.214
_refine_ls_hydrogen_treatment mixed
_refine_ls_matrix_type full
_refine_ls_number_parameters 1123
_refine_ls_number_reflns 15286
_refine_ls_number_restraints 0
_refine_ls_restrained_S_all 1.214
_refine_ls_R_factor_all 0.0993
_refine_ls_R_factor_gt 0.0613
_refine_ls_shift/su_max 0.001
_refine_ls_shift/su_mean 0.000
_refine_ls_structure_factor_coef Fsqd
_refine_ls_weighting_details 'w=1/[\s^2^(Fo^2^)+(0.1000P)^2^] where P=(Fo^2^+2Fc^2^)/3'
_refine_ls_weighting_scheme calc
_refine_ls_wR_factor_gt 0.1794
_refine_ls_wR_factor_ref 0.1995
_reflns_Friedel_coverage 0.000
_reflns_Friedel_fraction_full .
_reflns_Friedel_fraction_max .
_reflns_number_gt 10142
_reflns_number_total 15286
_reflns_threshold_expression 'I > 2\s(I)'
_cod_data_source_file c5cc00771b2.cif
_cod_data_source_block 5.C60
_cod_depositor_comments
;
The following automatic conversions were performed:

'_exptl_absorpt_correction_type' value 'multi-Scan' changed to
'multi-scan' according to the built-in table from CIF Core dictionary
named 'cif_core.dic' version 2.4.1 from 2010-06-29.

Automatic conversion script
Id: cif_fix_values 3105 2015-03-04 15:46:00Z robertas 
;
_cod_original_cell_volume 6299.1(14)
_cod_database_code 7117107
_shelx_space_group_comment
;
The symmetry employed for this shelxl refinement is uniquely defined
by the following loop, which should always be used as a source of
symmetry information in preference to the above space-group names.
They are only intended as comments.
;
_shelx_estimated_absorpt_t_min 0.958
_shelx_estimated_absorpt_t_max 0.992
_shelxl_version_number 2014/6

loop_
_space_group_symop_operation_xyz
'x, y, z'
'-x, y+1/2, -z+1/2'
'-x, -y, -z'
'x, -y-1/2, z-1/2'

loop_
_atom_site_label
_atom_site_type_symbol
_atom_site_fract_x
_atom_site_fract_y
_atom_site_fract_z
_atom_site_U_iso_or_equiv
_atom_site_adp_type
_atom_site_occupancy
_atom_site_site_symmetry_order
_atom_site_calc_flag
_atom_site_refinement_flags_posn
_atom_site_refinement_flags_adp
_atom_site_refinement_flags_occupancy
_atom_site_disorder_assembly
_atom_site_disorder_group
C95 C 0.05464(13) 0.7199(4) 0.06968(15) 0.0468(9) Uani 1 1 d . . . . .
H95A H 0.0840 0.6921 0.0530 0.070 Uiso 1 1 calc R U . . .
H95B H 0.0645 0.7627 0.1067 0.070 Uiso 1 1 calc R U . . .
H95C H 0.0357 0.7859 0.0446 0.070 Uiso 1 1 calc R U . . .
O5 O 0.29807(6) 0.41479(17) 0.23669(7) 0.0130(4) Uani 1 1 d . . . . .
O3 O 0.20367(6) 0.09095(16) 0.25760(7) 0.0129(4) Uani 1 1 d . . . . .
O4 O 0.18882(6) 0.37198(16) 0.22297(7) 0.0128(3) Uani 1 1 d . . . . .
O2 O 0.31346(6) 0.13424(17) 0.27136(7) 0.0131(4) Uani 1 1 d . . . . .
C1 C 0.36202(9) 0.1722(2) 0.27898(10) 0.0137(5) Uani 1 1 d . . . . .
C10 C 0.12519(9) 0.2002(3) 0.23141(10) 0.0144(5) Uani 1 1 d . . . . .
C5 C 0.26772(9) -0.0765(3) 0.28676(10) 0.0147(5) Uani 1 1 d . . . . .
C16 C 0.28263(9) 0.5443(2) 0.21791(10) 0.0142(5) Uani 1 1 d . . . . .
C7 C 0.17756(9) -0.1247(3) 0.27683(11) 0.0172(5) Uani 1 1 d . . . . .
C6 C 0.21940(9) -0.0399(2) 0.27439(10) 0.0136(5) Uani 1 1 d . . . . .
C4 C 0.31190(9) -0.0020(2) 0.28749(10) 0.0142(5) Uani 1 1 d . . . . .
C19 C 0.34889(9) 0.4180(2) 0.24501(10) 0.0139(5) Uani 1 1 d . . . . .
C9 C 0.15288(9) 0.0886(2) 0.24960(10) 0.0136(5) Uani 1 1 d . . . . .
C18 C 0.36501(10) 0.5511(3) 0.23049(11) 0.0182(5) Uani 1 1 d . . . . .
C12 C 0.11112(10) 0.4445(3) 0.19615(12) 0.0193(5) Uani 1 1 d . . . . .
C8 C 0.13693(9) -0.0458(3) 0.26224(11) 0.0175(5) Uani 1 1 d . . . . .
C3 C 0.35914(10) -0.0476(3) 0.30479(11) 0.0189(5) Uani 1 1 d . . . . .
C2 C 0.39092(10) 0.0633(3) 0.29983(11) 0.0180(5) Uani 1 1 d . . . . .
C14 C 0.19000(9) 0.5072(2) 0.20567(10) 0.0144(5) Uani 1 1 d . . . . .
C20 C 0.37677(9) 0.3076(3) 0.26533(10) 0.0149(5) Uani 1 1 d . . . . .
C11 C 0.13993(9) 0.3348(2) 0.21687(10) 0.0138(5) Uani 1 1 d . . . . .
C15 C 0.23423(9) 0.5803(3) 0.20525(10) 0.0148(5) Uani 1 1 d . . . . .
C13 C 0.14293(10) 0.5536(3) 0.18937(11) 0.0185(5) Uani 1 1 d . . . . .
C17 C 0.32445(9) 0.6287(3) 0.21413(11) 0.0175(5) Uani 1 1 d . . . . .
C30 C -0.03200(9) 0.1555(3) 0.21022(11) 0.0183(5) Uani 1 1 d . . . . .
C29 C -0.00485(9) 0.0948(3) 0.17223(11) 0.0180(5) Uani 1 1 d . . . . .
C32 C 0.04189(9) 0.2396(3) 0.26245(11) 0.0168(5) Uani 1 1 d . . . . .
C26 C 0.50331(10) 0.4288(3) 0.33033(11) 0.0200(6) Uani 1 1 d . . . . .
C31 C -0.00871(9) 0.2275(3) 0.25587(11) 0.0174(5) Uani 1 1 d . . . . .
C27 C 0.07049(9) 0.1800(2) 0.22479(11) 0.0158(5) Uani 1 1 d . . . . .
C21 C 0.53333(9) 0.3691(3) 0.29477(12) 0.0207(6) Uani 1 1 d . . . . .
C28 C 0.04555(9) 0.1086(3) 0.17967(11) 0.0159(5) Uani 1 1 d . . . . .
C22 C 0.51268(9) 0.2929(3) 0.24886(11) 0.0200(6) Uani 1 1 d . . . . .
C25 C 0.45324(9) 0.4100(3) 0.32001(11) 0.0180(5) Uani 1 1 d . . . . .
C23 C 0.46247(9) 0.2741(3) 0.23986(11) 0.0173(5) Uani 1 1 d . . . . .
C24 C 0.43117(9) 0.3315(3) 0.27505(11) 0.0161(5) Uani 1 1 d . . . . .
F6 F 0.07061(5) 0.05001(16) 0.14107(6) 0.0230(4) Uani 1 1 d . . . . .
F10 F 0.06352(5) 0.31308(16) 0.30646(6) 0.0222(3) Uani 1 1 d . . . . .
F4 F 0.54164(5) 0.23518(17) 0.21386(7) 0.0260(4) Uani 1 1 d . . . . .
F8 F -0.08121(5) 0.14789(17) 0.20277(7) 0.0256(4) Uani 1 1 d . . . . .
F9 F -0.03513(5) 0.28703(17) 0.29300(7) 0.0245(4) Uani 1 1 d . . . . .
F5 F 0.44367(5) 0.19763(16) 0.19536(6) 0.0224(3) Uani 1 1 d . . . . .
F7 F -0.02728(6) 0.02799(16) 0.12699(7) 0.0249(4) Uani 1 1 d . . . . .
F2 F 0.52288(6) 0.49956(17) 0.37586(7) 0.0274(4) Uani 1 1 d . . . . .
F1 F 0.42559(5) 0.46865(16) 0.35603(7) 0.0240(4) Uani 1 1 d . . . . .
F3 F 0.58206(5) 0.38187(18) 0.30525(7) 0.0287(4) Uani 1 1 d . . . . .
C36 C 0.28972(10) -0.2350(2) 0.95381(12) 0.0210(6) Uani 1 1 d . . . . .
C47 C 0.24606(10) 0.2378(3) 0.86072(10) 0.0196(6) Uani 1 1 d . . . . .
C44 C 0.17905(10) -0.1323(3) 1.07244(11) 0.0208(6) Uani 1 1 d . . . . .
C37 C 0.32169(10) -0.2132(3) 1.00294(12) 0.0226(6) Uani 1 1 d . . . . .
C35 C 0.16993(10) 0.2900(3) 0.90093(11) 0.0220(6) Uani 1 1 d . . . . .
C43 C 0.17815(10) 0.3931(3) 0.99095(12) 0.0215(6) Uani 1 1 d . . . . .
C42 C 0.25352(10) -0.0578(3) 1.13332(11) 0.0210(6) Uani 1 1 d . . . . .
C45 C 0.13601(9) 0.2229(3) 0.93406(11) 0.0214(6) Uani 1 1 d . . . . .
C39 C 0.36387(9) -0.0431(3) 1.05999(12) 0.0214(6) Uani 1 1 d . . . . .
C41 C 0.30510(10) -0.0332(3) 1.13003(11) 0.0223(6) Uani 1 1 d . . . . .
C34 C 0.19605(10) 0.3949(3) 0.93632(11) 0.0212(6) Uani 1 1 d . . . . .
C33 C 0.24563(10) 0.4177(3) 0.93290(11) 0.0207(6) Uani 1 1 d . . . . .
C40 C 0.32993(10) -0.1099(3) 1.09293(12) 0.0226(6) Uani 1 1 d . . . . .
C38 C 0.35899(10) -0.1067(3) 1.00427(12) 0.0228(6) Uani 1 1 d . . . . .
C46 C 0.19468(10) 0.2136(3) 0.86424(11) 0.0211(6) Uani 1 1 d . . . . .
C50 C 0.22850(10) -0.1589(3) 1.09956(11) 0.0209(6) Uani 1 1 d . . . . .
C52 C 0.23781(10) -0.2592(2) 0.95755(12) 0.0207(6) Uani 1 1 d . . . . .
C53 C 0.17421(10) -0.1954(3) 1.01666(12) 0.0211(6) Uani 1 1 d . . . . .
C49 C 0.25412(10) -0.2377(3) 1.06105(12) 0.0212(6) Uani 1 1 d . . . . .
C51 C 0.22045(10) -0.2608(2) 1.00967(12) 0.0202(6) Uani 1 1 d . . . . .
C48 C 0.30365(10) -0.2148(3) 1.05795(12) 0.0220(6) Uani 1 1 d . . . . .
C66 C 0.13707(9) 0.2075(3) 1.03739(11) 0.0199(6) Uani 1 1 d . . . . .
C56 C 0.37132(9) 0.1194(3) 0.96193(12) 0.0206(6) Uani 1 1 d . . . . .
C65 C 0.12856(9) 0.0609(3) 1.03213(12) 0.0206(6) Uani 1 1 d . . . . .
C69 C 0.25572(10) 0.3056(3) 1.11720(11) 0.0202(6) Uani 1 1 d . . . . .
C60 C 0.23236(10) 0.0014(3) 0.85175(10) 0.0199(6) Uani 1 1 d . . . . .
C68 C 0.23022(10) 0.0735(3) 1.14083(10) 0.0198(6) Uani 1 1 d . . . . .
C58 C 0.32920(10) -0.0507(3) 0.90528(11) 0.0201(6) Uani 1 1 d . . . . .
C59 C 0.29342(10) -0.1524(3) 0.90394(11) 0.0199(6) Uani 1 1 d . . . . .
C61 C 0.18581(10) 0.0663(3) 0.85852(11) 0.0216(6) Uani 1 1 d . . . . .
C57 C 0.36250(9) -0.0275(3) 0.95658(12) 0.0208(6) Uani 1 1 d . . . . .
C70 C 0.31366(10) 0.1140(3) 1.13553(11) 0.0222(6) Uani 1 1 d . . . . .
C62 C 0.16511(10) -0.1300(3) 0.91598(11) 0.0201(6) Uani 1 1 d . . . . .
C63 C 0.12752(9) 0.0828(3) 0.92866(11) 0.0218(6) Uani 1 1 d . . . . .
C55 C 0.37587(9) 0.1805(3) 1.01563(12) 0.0220(6) Uani 1 1 d . . . . .
C71 C 0.34667(10) 0.1773(3) 1.10388(11) 0.0218(6) Uani 1 1 d . . . . .
C64 C 0.12387(9) -0.0003(3) 0.97857(12) 0.0197(6) Uani 1 1 d . . . . .
C54 C 0.37228(9) 0.0974(3) 1.06535(12) 0.0223(6) Uani 1 1 d . . . . .
C67 C 0.18283(10) 0.0980(3) 1.11480(11) 0.0197(6) Uani 1 1 d . . . . .
C74 C 0.14712(10) -0.1312(3) 0.97084(11) 0.0204(6) Uani 1 1 d . . . . .
C73 C 0.20962(10) -0.1926(3) 0.90937(11) 0.0199(6) Uani 1 1 d . . . . .
C75 C 0.15686(10) -0.0065(3) 1.07953(11) 0.0201(6) Uani 1 1 d . . . . .
C72 C 0.24379(10) -0.1258(3) 0.87659(11) 0.0201(6) Uani 1 1 d . . . . .
C76 C 0.26740(10) 0.1788(3) 1.14214(10) 0.0209(6) Uani 1 1 d . . . . .
C80 C 0.26206(10) 0.4395(2) 1.03662(12) 0.0203(6) Uani 1 1 d . . . . .
C83 C 0.32046(10) 0.3125(3) 0.92159(12) 0.0205(6) Uani 1 1 d . . . . .
C82 C 0.32549(10) 0.3755(3) 0.97726(12) 0.0208(6) Uani 1 1 d . . . . .
C77 C 0.35260(10) 0.3114(3) 1.02321(12) 0.0213(6) Uani 1 1 d . . . . .
C86 C 0.26952(10) 0.1070(3) 0.85323(10) 0.0197(6) Uani 1 1 d . . . . .
C88 C 0.21031(10) 0.4150(2) 1.04022(11) 0.0202(6) Uani 1 1 d . . . . .
C81 C 0.27921(10) 0.4404(2) 0.98424(12) 0.0207(6) Uani 1 1 d . . . . .
C87 C 0.27127(10) 0.3383(3) 0.89425(11) 0.0197(6) Uani 1 1 d . . . . .
C89 C 0.20643(10) 0.3319(3) 1.09001(11) 0.0205(6) Uani 1 1 d . . . . .
C78 C 0.29022(10) 0.3720(3) 1.08453(11) 0.0214(6) Uani 1 1 d . . . . .
C84 C 0.34307(9) 0.1865(3) 0.91419(11) 0.0195(5) Uani 1 1 d . . . . .
C79 C 0.33471(10) 0.3095(3) 1.07777(12) 0.0215(6) Uani 1 1 d . . . . .
C85 C 0.31709(10) 0.0815(3) 0.87912(11) 0.0191(5) Uani 1 1 d . . . . .
C90 C 0.14067(9) 0.2869(3) 0.98969(12) 0.0214(6) Uani 1 1 d . . . . .
C91 C 0.17042(10) 0.2309(3) 1.08879(11) 0.0192(5) Uani 1 1 d . . . . .
C92 C 0.15305(10) 0.0026(3) 0.89020(11) 0.0211(6) Uani 1 1 d . . . . .
C93 C -0.02175(11) 0.6100(3) 0.09671(13) 0.0284(7) Uani 1 1 d . . . . .
H93 H -0.0326 0.6990 0.1060 0.034 Uiso 1 1 calc R U . . .
C94 C 0.02344(11) 0.5952(3) 0.07713(12) 0.0285(7) Uani 1 1 d . . . . .
C98 C 0.47319(13) 0.9384(4) 0.42182(13) 0.0374(8) Uani 1 1 d . . . . .
C97 C 0.49821(17) 1.1705(4) 0.42783(16) 0.0538(11) Uani 1 1 d . . . . .
H97 H 0.4916 1.2629 0.4373 0.065 Uiso 1 1 calc R U . . .
C99 C 0.46542(14) 1.0725(4) 0.43512(14) 0.0428(9) Uani 1 1 d . . . . .
H99 H 0.4360 1.0968 0.4499 0.051 Uiso 1 1 calc R U . . .
C96 C 0.54198(16) 1.1394(4) 0.40656(17) 0.0586(13) Uani 1 1 d . . . . .
H96 H 0.5655 1.2089 0.4019 0.070 Uiso 1 1 calc R U . . .
C101 C 0.00954(15) 0.3533(4) 0.06966(14) 0.0440(9) Uani 1 1 d . . . . .
H101 H 0.0206 0.2646 0.0604 0.053 Uiso 1 1 calc R U . . .
C100 C 0.03871(12) 0.4657(4) 0.06423(13) 0.0348(8) Uani 1 1 d . . . . .
H100 H 0.0699 0.4540 0.0514 0.042 Uiso 1 1 calc R U . . .
C102 C -0.03583(14) 0.3676(4) 0.08845(15) 0.0457(10) Uani 1 1 d . . . . .
H102 H -0.0562 0.2897 0.0914 0.055 Uiso 1 1 calc R U . . .
C103 C -0.05126(12) 0.4978(4) 0.10295(15) 0.0382(8) Uani 1 1 d . . . . .
H103 H -0.0819 0.5091 0.1170 0.046 Uiso 1 1 calc R U . . .
C104 C 0.55019(13) 1.0022(5) 0.39228(16) 0.0509(11) Uani 1 1 d . . . . .
H104 H 0.5792 0.9771 0.3769 0.061 Uiso 1 1 calc R U . . .
C105 C 0.51569(14) 0.9046(4) 0.40077(13) 0.0388(8) Uani 1 1 d . . . . .
H105 H 0.5215 0.8113 0.3918 0.047 Uiso 1 1 calc R U . . .
H5 H 0.4250(11) 0.063(3) 0.3103(12) 0.020(7) Uiso 1 1 d . . . . .
H10 H 0.0759(11) 0.444(3) 0.1857(12) 0.021(8) Uiso 1 1 d . . . . .
H4 H 0.3662(12) -0.134(3) 0.3179(14) 0.034(9) Uiso 1 1 d . . . . .
H6 H 0.3996(11) 0.580(3) 0.2309(13) 0.023(8) Uiso 1 1 d . . . . .
H1 H 0.1017(11) -0.075(3) 0.2600(13) 0.026(8) Uiso 1 1 d . . . . .
H9 H 0.1345(11) 0.639(3) 0.1765(13) 0.027(8) Uiso 1 1 d . . . . .
H3 H 0.2739(10) -0.171(3) 0.2997(11) 0.014(7) Uiso 1 1 d . . . . .
H7 H 0.3209(11) 0.727(3) 0.1992(13) 0.028(8) Uiso 1 1 d . . . . .
H8 H 0.2302(10) 0.677(3) 0.1942(12) 0.018(7) Uiso 1 1 d . . . . .
H2 H 0.1792(10) -0.224(3) 0.2892(12) 0.021(8) Uiso 1 1 d . . . . .
C106 C 0.43674(17) 0.8274(6) 0.43129(18) 0.0831(18) Uani 1 1 d . . . . .
H10A H 0.4346 0.7614 0.3999 0.125 Uiso 1 1 calc R U . . .
H10B H 0.4044 0.8688 0.4331 0.125 Uiso 1 1 calc R U . . .
H10C H 0.4476 0.7799 0.4670 0.125 Uiso 1 1 calc R U . . .

loop_
_atom_site_aniso_label
_atom_site_aniso_U_11
_atom_site_aniso_U_22
_atom_site_aniso_U_33
_atom_site_aniso_U_23
_atom_site_aniso_U_13
_atom_site_aniso_U_12
C95 0.043(2) 0.060(2) 0.037(2) -0.0005(17) 0.0038(16) -0.0190(18)
O5 0.0111(9) 0.0128(8) 0.0150(8) 0.0009(6) 0.0011(7) 0.0004(6)
O3 0.0120(9) 0.0109(8) 0.0155(8) 0.0008(6) 0.0011(7) -0.0009(6)
O4 0.0119(8) 0.0111(8) 0.0151(8) 0.0013(6) 0.0011(7) -0.0013(6)
O2 0.0114(8) 0.0120(8) 0.0158(8) 0.0017(6) 0.0019(7) -0.0009(6)
C1 0.0111(12) 0.0155(12) 0.0144(11) -0.0019(9) 0.0013(9) -0.0021(9)
C10 0.0120(12) 0.0160(12) 0.0153(12) -0.0028(9) 0.0020(9) -0.0030(9)
C5 0.0159(13) 0.0126(12) 0.0155(12) 0.0019(9) 0.0018(10) -0.0001(9)
C16 0.0190(13) 0.0097(11) 0.0141(11) 0.0011(9) 0.0030(10) -0.0020(9)
C7 0.0179(13) 0.0138(12) 0.0197(13) 0.0010(10) 0.0014(10) -0.0029(10)
C6 0.0159(12) 0.0119(12) 0.0126(11) -0.0005(9) 0.0009(9) -0.0012(9)
C4 0.0163(12) 0.0120(12) 0.0147(12) 0.0009(9) 0.0036(9) 0.0007(9)
C19 0.0107(12) 0.0157(12) 0.0154(12) -0.0022(9) 0.0015(9) -0.0023(9)
C9 0.0131(12) 0.0161(12) 0.0120(11) -0.0015(9) 0.0028(9) -0.0027(9)
C18 0.0169(13) 0.0158(13) 0.0217(13) 0.0021(10) 0.0015(10) -0.0032(10)
C12 0.0136(13) 0.0179(13) 0.0259(14) 0.0020(11) -0.0003(11) 0.0008(10)
C8 0.0134(13) 0.0169(13) 0.0216(13) 0.0004(10) -0.0002(10) -0.0046(10)
C3 0.0182(14) 0.0152(13) 0.0231(13) 0.0028(10) 0.0018(11) 0.0024(10)
C2 0.0104(13) 0.0196(13) 0.0235(13) 0.0010(10) 0.0003(10) 0.0005(10)
C14 0.0160(13) 0.0128(12) 0.0143(12) -0.0001(9) 0.0021(10) 0.0008(9)
C20 0.0116(12) 0.0183(13) 0.0147(12) -0.0016(9) 0.0016(9) -0.0021(9)
C11 0.0118(12) 0.0149(12) 0.0145(11) -0.0020(9) 0.0011(9) -0.0011(9)
C15 0.0168(13) 0.0125(12) 0.0152(12) -0.0003(9) 0.0026(10) 0.0002(10)
C13 0.0171(13) 0.0154(13) 0.0228(13) 0.0039(10) 0.0013(10) 0.0026(10)
C17 0.0190(14) 0.0146(13) 0.0193(13) 0.0021(10) 0.0035(10) -0.0025(10)
C30 0.0089(12) 0.0192(13) 0.0265(14) 0.0047(10) 0.0008(10) -0.0007(10)
C29 0.0172(13) 0.0154(13) 0.0206(13) 0.0008(10) -0.0013(10) -0.0043(10)
C32 0.0144(12) 0.0158(12) 0.0196(12) -0.0016(10) 0.0000(10) -0.0019(10)
C26 0.0169(14) 0.0215(14) 0.0204(13) 0.0020(10) -0.0019(10) -0.0049(10)
C31 0.0157(13) 0.0155(12) 0.0219(13) 0.0003(10) 0.0063(10) 0.0030(10)
C27 0.0145(12) 0.0136(12) 0.0192(12) 0.0021(10) 0.0018(10) 0.0005(10)
C21 0.0086(12) 0.0264(14) 0.0267(14) 0.0107(11) 0.0010(10) -0.0017(10)
C28 0.0149(13) 0.0147(12) 0.0185(12) 0.0001(9) 0.0039(10) 0.0008(10)
C22 0.0175(13) 0.0193(13) 0.0240(14) 0.0050(10) 0.0062(11) 0.0048(10)
C25 0.0153(13) 0.0189(13) 0.0203(13) 0.0020(10) 0.0040(10) -0.0018(10)
C23 0.0170(13) 0.0154(13) 0.0194(13) 0.0016(10) 0.0021(10) 0.0014(10)
C24 0.0131(12) 0.0160(12) 0.0191(12) 0.0033(10) 0.0018(10) -0.0007(10)
F6 0.0180(8) 0.0287(9) 0.0231(8) -0.0104(7) 0.0060(6) -0.0039(7)
F10 0.0176(8) 0.0279(9) 0.0209(8) -0.0080(6) 0.0016(6) -0.0021(6)
F4 0.0137(8) 0.0307(9) 0.0352(9) 0.0008(7) 0.0091(7) 0.0065(7)
F8 0.0088(7) 0.0338(9) 0.0334(9) -0.0002(7) 0.0000(6) -0.0019(6)
F9 0.0153(8) 0.0309(9) 0.0287(9) -0.0051(7) 0.0074(6) 0.0050(7)
F5 0.0194(8) 0.0254(8) 0.0226(8) -0.0079(6) 0.0038(6) -0.0013(6)
F7 0.0201(8) 0.0291(9) 0.0240(8) -0.0058(7) -0.0027(6) -0.0083(7)
F2 0.0211(8) 0.0385(10) 0.0214(8) -0.0034(7) -0.0023(7) -0.0123(7)
F1 0.0176(8) 0.0317(9) 0.0235(8) -0.0087(7) 0.0061(6) -0.0055(7)
F3 0.0099(8) 0.0403(10) 0.0350(10) 0.0061(8) -0.0008(7) -0.0024(7)
C36 0.0274(15) 0.0074(12) 0.0292(14) -0.0035(10) 0.0078(12) 0.0052(10)
C47 0.0273(15) 0.0204(13) 0.0118(12) 0.0092(10) 0.0052(10) -0.0007(11)
C44 0.0239(14) 0.0176(13) 0.0225(13) 0.0036(10) 0.0090(11) -0.0067(11)
C37 0.0255(15) 0.0118(12) 0.0312(15) 0.0031(11) 0.0068(12) 0.0091(11)
C35 0.0239(14) 0.0209(14) 0.0201(13) 0.0100(10) -0.0017(11) 0.0085(11)
C43 0.0246(15) 0.0121(12) 0.0287(15) 0.0044(10) 0.0064(11) 0.0114(11)
C42 0.0284(15) 0.0224(14) 0.0126(12) 0.0089(10) 0.0038(11) 0.0020(11)
C45 0.0102(12) 0.0304(15) 0.0226(13) 0.0037(11) -0.0022(10) 0.0085(11)
C39 0.0104(12) 0.0272(15) 0.0256(14) 0.0055(11) -0.0021(10) 0.0079(11)
C41 0.0258(15) 0.0244(14) 0.0150(12) 0.0077(10) -0.0044(11) 0.0032(11)
C34 0.0277(15) 0.0121(12) 0.0238(14) 0.0070(10) 0.0029(11) 0.0094(11)
C33 0.0297(16) 0.0079(12) 0.0251(14) 0.0070(10) 0.0054(12) 0.0022(10)
C40 0.0206(14) 0.0227(14) 0.0232(14) 0.0092(11) -0.0025(11) 0.0091(11)
C38 0.0168(14) 0.0213(14) 0.0306(15) 0.0000(11) 0.0045(11) 0.0111(11)
C46 0.0250(15) 0.0236(14) 0.0133(12) 0.0049(10) -0.0028(10) 0.0026(11)
C50 0.0291(15) 0.0142(13) 0.0203(13) 0.0076(10) 0.0066(11) 0.0002(11)
C52 0.0288(15) 0.0072(12) 0.0270(14) -0.0044(10) 0.0064(11) -0.0029(10)
C53 0.0227(14) 0.0144(13) 0.0278(14) 0.0004(11) 0.0094(11) -0.0079(11)
C49 0.0295(15) 0.0091(12) 0.0261(14) 0.0079(10) 0.0079(12) 0.0018(10)
C51 0.0268(15) 0.0061(11) 0.0289(14) 0.0015(10) 0.0078(11) -0.0036(10)
C48 0.0253(15) 0.0124(12) 0.0283(15) 0.0087(10) 0.0034(11) 0.0094(11)
C66 0.0125(12) 0.0231(14) 0.0253(14) -0.0021(11) 0.0071(10) 0.0053(10)
C56 0.0097(12) 0.0241(14) 0.0298(14) -0.0010(11) 0.0088(10) -0.0018(10)
C65 0.0095(12) 0.0261(15) 0.0279(14) -0.0005(11) 0.0083(10) -0.0032(10)
C69 0.0266(15) 0.0208(13) 0.0136(12) -0.0105(10) 0.0044(10) -0.0041(11)
C60 0.0266(15) 0.0236(14) 0.0092(11) -0.0060(10) 0.0014(10) -0.0026(11)
C68 0.0284(15) 0.0228(14) 0.0087(11) -0.0002(10) 0.0049(10) 0.0004(11)
C58 0.0212(14) 0.0194(14) 0.0221(13) -0.0028(11) 0.0118(11) 0.0044(11)
C59 0.0264(15) 0.0130(12) 0.0223(13) -0.0072(10) 0.0103(11) 0.0024(10)
C61 0.0249(15) 0.0273(15) 0.0109(12) -0.0008(10) -0.0042(10) -0.0019(11)
C57 0.0131(13) 0.0226(14) 0.0278(14) -0.0013(11) 0.0069(11) 0.0042(10)
C70 0.0263(15) 0.0279(15) 0.0104(12) -0.0017(10) -0.0048(10) -0.0020(12)
C62 0.0203(14) 0.0191(13) 0.0198(13) -0.0059(10) -0.0014(10) -0.0094(11)
C63 0.0105(13) 0.0309(15) 0.0225(14) -0.0011(11) -0.0032(10) 0.0006(11)
C55 0.0129(13) 0.0249(14) 0.0278(15) 0.0001(11) 0.0013(11) -0.0063(11)
C71 0.0197(14) 0.0246(14) 0.0187(13) -0.0032(11) -0.0067(11) -0.0041(11)
C64 0.0076(12) 0.0232(14) 0.0285(15) -0.0003(11) 0.0027(10) -0.0030(10)
C54 0.0087(12) 0.0315(15) 0.0248(14) -0.0018(11) -0.0053(10) 0.0003(11)
C67 0.0241(14) 0.0212(14) 0.0165(12) 0.0003(10) 0.0131(11) -0.0003(11)
C74 0.0162(13) 0.0201(13) 0.0249(14) -0.0049(11) 0.0022(11) -0.0092(11)
C73 0.0262(14) 0.0127(12) 0.0208(13) -0.0072(10) 0.0034(11) -0.0077(10)
C75 0.0197(14) 0.0218(14) 0.0212(13) 0.0006(10) 0.0126(11) -0.0054(11)
C72 0.0260(15) 0.0184(13) 0.0164(12) -0.0111(10) 0.0043(11) -0.0036(11)
C76 0.0273(15) 0.0240(14) 0.0110(12) -0.0046(10) 0.0007(10) -0.0002(11)
C80 0.0280(15) 0.0062(11) 0.0271(14) -0.0034(10) 0.0051(11) -0.0028(10)
C83 0.0209(14) 0.0177(13) 0.0245(14) 0.0035(11) 0.0090(11) -0.0077(11)
C82 0.0234(14) 0.0126(12) 0.0275(14) -0.0005(10) 0.0070(11) -0.0085(11)
C77 0.0162(13) 0.0197(14) 0.0276(14) -0.0047(11) 0.0010(11) -0.0099(11)
C86 0.0272(15) 0.0218(14) 0.0113(12) 0.0002(10) 0.0075(10) -0.0027(11)
C88 0.0296(16) 0.0076(12) 0.0247(14) -0.0038(10) 0.0084(11) 0.0047(10)
C81 0.0301(15) 0.0044(11) 0.0281(14) 0.0005(10) 0.0061(12) -0.0042(10)
C87 0.0266(15) 0.0151(13) 0.0184(13) 0.0083(10) 0.0068(11) -0.0011(10)
C89 0.0258(15) 0.0155(13) 0.0216(13) -0.0064(10) 0.0085(11) 0.0028(11)
C78 0.0295(15) 0.0134(13) 0.0208(13) -0.0085(10) 0.0010(11) -0.0076(11)
C84 0.0152(13) 0.0214(14) 0.0241(14) -0.0003(10) 0.0117(10) -0.0033(10)
C79 0.0188(14) 0.0207(14) 0.0234(14) -0.0078(11) -0.0027(11) -0.0093(11)
C85 0.0223(14) 0.0188(13) 0.0182(13) -0.0005(10) 0.0096(11) -0.0002(10)
C90 0.0143(13) 0.0194(14) 0.0311(15) 0.0010(11) 0.0048(11) 0.0084(10)
C91 0.0212(14) 0.0195(13) 0.0188(13) -0.0046(10) 0.0097(10) 0.0051(11)
C92 0.0163(13) 0.0263(15) 0.0187(13) -0.0033(11) -0.0053(10) -0.0046(11)
C93 0.0278(16) 0.0257(15) 0.0319(16) 0.0016(12) 0.0050(13) 0.0063(12)
C94 0.0229(15) 0.0401(18) 0.0213(14) -0.0006(12) -0.0025(12) 0.0025(13)
C98 0.0367(19) 0.056(2) 0.0185(15) 0.0043(14) -0.0016(13) -0.0070(16)
C97 0.083(3) 0.036(2) 0.036(2) 0.0000(16) -0.016(2) 0.015(2)
C99 0.041(2) 0.061(2) 0.0260(17) 0.0006(16) 0.0000(15) 0.0224(18)
C96 0.055(3) 0.055(3) 0.056(2) 0.031(2) -0.029(2) -0.029(2)
C101 0.060(3) 0.0341(19) 0.0332(18) -0.0022(14) -0.0117(17) 0.0178(17)
C100 0.0304(17) 0.046(2) 0.0275(16) -0.0041(14) 0.0016(13) 0.0104(15)
C102 0.052(2) 0.0354(19) 0.043(2) 0.0168(16) -0.0199(18) -0.0123(17)
C103 0.0228(16) 0.049(2) 0.0424(19) 0.0167(16) 0.0033(14) 0.0043(14)
C104 0.0270(18) 0.082(3) 0.045(2) 0.029(2) 0.0083(16) 0.0123(19)
C105 0.054(2) 0.0359(19) 0.0268(16) 0.0034(14) 0.0068(15) 0.0139(16)
C106 0.070(3) 0.132(5) 0.043(2) 0.027(3) -0.013(2) -0.062(3)

loop_
_atom_type_symbol
_atom_type_description
_atom_type_scat_dispersion_real
_atom_type_scat_dispersion_imag
_atom_type_scat_source
C C 0.0033 0.0016 'International Tables Vol C Tables 4.2.6.8 and 6.1.1.4'
H H 0.0000 0.0000 'International Tables Vol C Tables 4.2.6.8 and 6.1.1.4'
F F 0.0171 0.0103 'International Tables Vol C Tables 4.2.6.8 and 6.1.1.4'
O O 0.0106 0.0060 'International Tables Vol C Tables 4.2.6.8 and 6.1.1.4'

loop_
_geom_angle_atom_site_label_1
_geom_angle_atom_site_label_2
_geom_angle_atom_site_label_3
_geom_angle
_geom_angle_site_symmetry_1
_geom_angle_site_symmetry_3
C19 O5 C16 106.69(18) . .
C9 O3 C6 107.20(18) . .
C11 O4 C14 106.13(18) . .
C1 O2 C4 106.56(18) . .
O2 C1 C2 110.2(2) . .
O2 C1 C20 121.1(2) . .
C2 C1 C20 128.7(2) . .
C9 C10 C11 130.1(2) . .
C9 C10 C27 116.0(2) . .
C11 C10 C27 113.9(2) . .
C6 C5 C4 132.6(2) . .
C15 C16 O5 123.5(2) . .
C15 C16 C17 127.3(2) . .
O5 C16 C17 109.2(2) . .
C8 C7 C6 107.6(2) . .
C5 C6 O3 123.9(2) . .
C5 C6 C7 127.3(2) . .
O3 C6 C7 108.7(2) . .
O2 C4 C3 109.2(2) . .
O2 C4 C5 123.1(2) . .
C3 C4 C5 127.6(2) . .
C20 C19 O5 122.7(2) . .
C20 C19 C18 128.4(2) . .
O5 C19 C18 108.9(2) . .
C10 C9 O3 122.8(2) . .
C10 C9 C8 128.7(2) . .
O3 C9 C8 108.5(2) . .
C17 C18 C19 107.8(2) . .
C11 C12 C13 106.9(2) . .
C7 C8 C9 107.9(2) . .
C4 C3 C2 107.3(2) . .
C1 C2 C3 106.7(2) . .
C13 C14 O4 109.9(2) . .
C13 C14 C15 127.7(2) . .
O4 C14 C15 122.4(2) . .
C19 C20 C1 129.9(2) . .
C19 C20 C24 115.6(2) . .
C1 C20 C24 114.4(2) . .
O4 C11 C12 109.9(2) . .
O4 C11 C10 121.1(2) . .
C12 C11 C10 129.0(2) . .
C16 C15 C14 133.0(2) . .
C14 C13 C12 107.2(2) . .
C18 C17 C16 107.4(2) . .
F8 C30 C29 120.7(2) . .
F8 C30 C31 119.3(2) . .
C29 C30 C31 120.0(2) . .
F7 C29 C30 120.3(2) . .
F7 C29 C28 120.2(2) . .
C30 C29 C28 119.5(2) . .
F10 C32 C31 118.2(2) . .
F10 C32 C27 119.7(2) . .
C31 C32 C27 122.2(2) . .
F2 C26 C25 120.1(2) . .
F2 C26 C21 120.2(2) . .
C25 C26 C21 119.6(2) . .
F9 C31 C30 120.1(2) . .
F9 C31 C32 120.5(2) . .
C30 C31 C32 119.4(2) . .
C28 C27 C32 116.4(2) . .
C28 C27 C10 122.4(2) . .
C32 C27 C10 121.1(2) . .
F3 C21 C22 119.9(2) . .
F3 C21 C26 120.5(2) . .
C22 C21 C26 119.6(2) . .
F6 C28 C29 117.6(2) . .
F6 C28 C27 119.9(2) . .
C29 C28 C27 122.5(2) . .
F4 C22 C23 120.3(2) . .
F4 C22 C21 119.9(2) . .
C23 C22 C21 119.7(2) . .
F1 C25 C26 117.5(2) . .
F1 C25 C24 119.9(2) . .
C26 C25 C24 122.5(2) . .
F5 C23 C22 118.2(2) . .
F5 C23 C24 119.5(2) . .
C22 C23 C24 122.3(2) . .
C25 C24 C23 116.3(2) . .
C25 C24 C20 122.2(2) . .
C23 C24 C20 121.6(2) . .
C37 C36 C59 120.3(2) . .
C37 C36 C52 119.5(3) . .
C59 C36 C52 108.1(2) . .
C87 C47 C46 120.1(2) . .
C87 C47 C86 119.5(2) . .
C46 C47 C86 108.5(2) . .
C75 C44 C50 120.2(2) . .
C75 C44 C53 119.6(2) . .
C50 C44 C53 107.6(2) . .
C36 C37 C38 119.7(3) . .
C36 C37 C48 120.4(3) . .
C38 C37 C48 107.8(2) . .
C46 C35 C45 120.0(3) . .
C46 C35 C34 119.7(3) . .
C45 C35 C34 107.7(2) . .
C88 C43 C34 120.3(3) . .
C88 C43 C90 119.8(2) . .
C34 C43 C90 108.0(2) . .
C50 C42 C41 120.0(3) . .
C50 C42 C68 120.0(2) . .
C41 C42 C68 108.1(2) . .
C63 C45 C35 120.3(3) . .
C63 C45 C90 120.0(2) . .
C35 C45 C90 108.3(2) . .
C54 C39 C40 120.2(3) . .
C54 C39 C38 119.8(3) . .
C40 C39 C38 108.2(2) . .
C40 C41 C42 120.3(3) . .
C40 C41 C70 119.8(3) . .
C42 C41 C70 107.8(2) . .
C33 C34 C43 120.0(2) . .
C33 C34 C35 119.5(2) . .
C43 C34 C35 108.3(2) . .
C34 C33 C87 120.6(2) . .
C34 C33 C81 119.8(3) . .
C87 C33 C81 107.9(2) . .
C41 C40 C39 120.1(3) . .
C41 C40 C48 119.5(3) . .
C39 C40 C48 108.2(2) . .
C57 C38 C39 120.1(3) . .
C57 C38 C37 120.0(3) . .
C39 C38 C37 107.8(3) . .
C35 C46 C47 120.6(2) . .
C35 C46 C61 119.8(3) . .
C47 C46 C61 107.9(2) . .
C42 C50 C49 119.7(3) . .
C42 C50 C44 119.7(2) . .
C49 C50 C44 108.4(2) . .
C51 C52 C73 120.2(2) . .
C51 C52 C36 120.4(2) . .
C73 C52 C36 107.9(2) . .
C74 C53 C51 119.9(3) . .
C74 C53 C44 120.3(2) . .
C51 C53 C44 108.1(2) . .
C48 C49 C50 120.5(3) . .
C48 C49 C51 120.2(3) . .
C50 C49 C51 107.9(2) . .
C52 C51 C53 120.3(2) . .
C52 C51 C49 119.8(2) . .
C53 C51 C49 108.0(2) . .
C49 C48 C40 120.1(3) . .
C49 C48 C37 119.7(3) . .
C40 C48 C37 107.9(2) . .
C90 C66 C65 120.4(2) . .
C90 C66 C91 120.0(3) . .
C65 C66 C91 107.8(2) . .
C55 C56 C84 120.1(2) . .
C55 C56 C57 119.5(2) . .
C84 C56 C57 107.9(2) . .
C64 C65 C75 119.8(2) . .
C64 C65 C66 119.6(2) . .
C75 C65 C66 108.4(2) . .
C76 C69 C89 120.0(2) . .
C76 C69 C78 119.6(3) . .
C89 C69 C78 108.6(2) . .
C72 C60 C86 120.2(2) . .
C72 C60 C61 119.6(2) . .
C86 C60 C61 108.4(2) . .
C67 C68 C76 120.5(2) . .
C67 C68 C42 119.9(2) . .
C76 C68 C42 107.9(2) . .
C59 C58 C57 119.9(2) . .
C59 C58 C85 119.9(2) . .
C57 C58 C85 108.0(2) . .
C58 C59 C36 119.9(2) . .
C58 C59 C72 120.1(2) . .
C36 C59 C72 107.8(2) . .
C92 C61 C60 120.3(2) . .
C92 C61 C46 120.0(3) . .
C60 C61 C46 107.4(2) . .
C38 C57 C58 120.1(2) . .
C38 C57 C56 120.3(2) . .
C58 C57 C56 107.9(2) . .
C71 C70 C76 120.5(3) . .
C71 C70 C41 119.7(3) . .
C76 C70 C41 107.8(2) . .
C73 C62 C92 119.9(2) . .
C73 C62 C74 120.1(2) . .
C92 C62 C74 107.5(2) . .
C45 C63 C92 119.9(3) . .
C45 C63 C64 120.0(2) . .
C92 C63 C64 107.8(2) . .
C56 C55 C77 119.8(2) . .
C56 C55 C54 120.1(2) . .
C77 C55 C54 108.3(2) . .
C70 C71 C79 119.8(3) . .
C70 C71 C54 120.3(3) . .
C79 C71 C54 107.9(2) . .
C65 C64 C74 120.0(2) . .
C65 C64 C63 120.1(2) . .
C74 C64 C63 108.0(2) . .
C39 C54 C55 120.2(3) . .
C39 C54 C71 119.8(3) . .
C55 C54 C71 107.8(2) . .
C68 C67 C75 120.1(2) . .
C68 C67 C91 119.9(2) . .
C75 C67 C91 107.8(2) . .
C53 C74 C64 119.9(2) . .
C53 C74 C62 120.0(3) . .
C64 C74 C62 108.2(2) . .
C62 C73 C72 120.2(2) . .
C62 C73 C52 119.6(2) . .
C72 C73 C52 108.0(2) . .
C44 C75 C65 120.5(2) . .
C44 C75 C67 120.0(2) . .
C65 C75 C67 108.1(2) . .
C60 C72 C73 120.1(2) . .
C60 C72 C59 119.7(2) . .
C73 C72 C59 108.2(2) . .
C69 C76 C70 120.0(3) . .
C69 C76 C68 119.8(2) . .
C70 C76 C68 108.4(2) . .
C81 C80 C78 120.1(3) . .
C81 C80 C88 119.9(2) . .
C78 C80 C88 107.8(2) . .
C84 C83 C87 120.1(2) . .
C84 C83 C82 119.6(2) . .
C87 C83 C82 108.2(2) . .
C77 C82 C81 119.7(3) . .
C77 C82 C83 120.5(2) . .
C81 C82 C83 107.8(2) . .
C82 C77 C79 120.2(3) . .
C82 C77 C55 119.9(2) . .
C79 C77 C55 107.8(2) . .
C85 C86 C60 120.2(2) . .
C85 C86 C47 120.6(2) . .
C60 C86 C47 107.8(2) . .
C43 C88 C89 119.9(2) . .
C43 C88 C80 119.7(3) . .
C89 C88 C80 108.3(2) . .
C80 C81 C82 120.2(2) . .
C80 C81 C33 120.3(3) . .
C82 C81 C33 108.1(2) . .
C47 C87 C83 120.3(2) . .
C47 C87 C33 119.5(2) . .
C83 C87 C33 107.9(2) . .
C91 C89 C69 120.4(2) . .
C91 C89 C88 120.2(2) . .
C69 C89 C88 107.6(2) . .
C79 C78 C69 120.6(3) . .
C79 C78 C80 119.7(3) . .
C69 C78 C80 107.7(2) . .
C83 C84 C56 120.0(2) . .
C83 C84 C85 119.9(2) . .
C56 C84 C85 108.1(2) . .
C78 C79 C77 120.1(3) . .
C78 C79 C71 119.6(3) . .
C77 C79 C71 108.2(2) . .
C86 C85 C84 119.6(2) . .
C86 C85 C58 120.0(2) . .
C84 C85 C58 108.0(2) . .
C66 C90 C45 120.0(2) . .
C66 C90 C43 120.1(2) . .
C45 C90 C43 107.7(2) . .
C89 C91 C66 119.9(2) . .
C89 C91 C67 119.4(2) . .
C66 C91 C67 107.9(2) . .
C61 C92 C63 120.0(3) . .
C61 C92 C62 119.8(3) . .
C63 C92 C62 108.4(2) . .
C103 C93 C94 121.1(3) . .
C100 C94 C93 118.8(3) . .
C100 C94 C95 121.2(3) . .
C93 C94 C95 120.1(3) . .
C105 C98 C99 118.7(3) . .
C105 C98 C106 119.7(4) . .
C99 C98 C106 121.6(4) . .
C99 C97 C96 121.2(4) . .
C97 C99 C98 121.6(4) . .
C97 C96 C104 117.8(3) . .
C100 C101 C102 120.7(3) . .
C101 C100 C94 120.8(3) . .
C101 C102 C103 119.1(3) . .
C93 C103 C102 119.5(3) . .
C105 C104 C96 119.2(4) . .
C98 C105 C104 121.6(3) . .

loop_
_geom_bond_atom_site_label_1
_geom_bond_atom_site_label_2
_geom_bond_distance
_geom_bond_site_symmetry_2
C95 C94 1.508(5) .
O5 C19 1.384(3) .
O5 C16 1.385(3) .
O3 C9 1.383(3) .
O3 C6 1.387(3) .
O4 C11 1.379(3) .
O4 C14 1.380(3) .
O2 C1 1.372(3) .
O2 C4 1.382(3) .
C1 C2 1.377(3) .
C1 C20 1.427(3) .
C10 C9 1.364(3) .
C10 C11 1.426(3) .
C10 C27 1.502(3) .
C5 C6 1.368(3) .
C5 C4 1.411(3) .
C16 C15 1.370(3) .
C16 C17 1.423(3) .
C7 C8 1.361(4) .
C7 C6 1.420(3) .
C4 C3 1.382(4) .
C19 C20 1.371(3) .
C19 C18 1.425(3) .
C9 C8 1.423(3) .
C18 C17 1.360(4) .
C12 C11 1.381(3) .
C12 C13 1.397(4) .
C3 C2 1.402(4) .
C14 C13 1.377(3) .
C14 C15 1.408(3) .
C20 C24 1.500(3) .
C30 F8 1.341(3) .
C30 C29 1.375(4) .
C30 C31 1.380(4) .
C29 F7 1.338(3) .
C29 C28 1.378(4) .
C32 F10 1.342(3) .
C32 C31 1.382(4) .
C32 C27 1.390(4) .
C26 F2 1.337(3) .
C26 C25 1.377(4) .
C26 C21 1.381(4) .
C31 F9 1.343(3) .
C27 C28 1.385(3) .
C21 F3 1.335(3) .
C21 C22 1.380(4) .
C28 F6 1.342(3) .
C22 F4 1.345(3) .
C22 C23 1.380(4) .
C25 F1 1.341(3) .
C25 C24 1.389(3) .
C23 F5 1.342(3) .
C23 C24 1.390(4) .
C36 C37 1.386(4) .
C36 C59 1.447(4) .
C36 C52 1.457(4) .
C47 C87 1.389(4) .
C47 C46 1.442(4) .
C47 C86 1.447(4) .
C44 C75 1.387(4) .
C44 C50 1.450(4) .
C44 C53 1.453(4) .
C37 C38 1.454(4) .
C37 C48 1.456(4) .
C35 C46 1.387(4) .
C35 C45 1.449(4) .
C35 C34 1.453(4) .
C43 C88 1.391(4) .
C43 C34 1.446(4) .
C43 C90 1.456(4) .
C42 C50 1.394(4) .
C42 C41 1.447(4) .
C42 C68 1.450(4) .
C45 C63 1.386(4) .
C45 C90 1.453(4) .
C39 C54 1.390(4) .
C39 C40 1.445(4) .
C39 C38 1.453(4) .
C41 C40 1.397(4) .
C41 C70 1.455(4) .
C34 C33 1.391(4) .
C33 C87 1.450(4) .
C33 C81 1.450(4) .
C40 C48 1.450(4) .
C38 C57 1.385(4) .
C46 C61 1.457(4) .
C50 C49 1.443(4) .
C52 C51 1.383(4) .
C52 C73 1.452(4) .
C53 C74 1.388(4) .
C53 C51 1.448(4) .
C49 C48 1.388(4) .
C49 C51 1.453(4) .
C66 C90 1.386(4) .
C66 C65 1.449(4) .
C66 C91 1.449(4) .
C56 C55 1.400(4) .
C56 C84 1.447(4) .
C56 C57 1.452(4) .
C65 C64 1.397(4) .
C65 C75 1.443(4) .
C69 C76 1.389(4) .
C69 C89 1.446(4) .
C69 C78 1.450(4) .
C60 C72 1.390(4) .
C60 C86 1.445(4) .
C60 C61 1.452(4) .
C68 C67 1.388(4) .
C68 C76 1.444(4) .
C58 C59 1.392(4) .
C58 C57 1.447(4) .
C58 C85 1.449(4) .
C59 C72 1.456(4) .
C61 C92 1.390(4) .
C70 C71 1.393(4) .
C70 C76 1.443(4) .
C62 C73 1.391(4) .
C62 C92 1.449(4) .
C62 C74 1.453(4) .
C63 C92 1.448(4) .
C63 C64 1.450(4) .
C55 C77 1.446(4) .
C55 C54 1.446(4) .
C71 C79 1.448(4) .
C71 C54 1.450(4) .
C64 C74 1.446(4) .
C67 C75 1.447(4) .
C67 C91 1.455(4) .
C73 C72 1.447(4) .
C80 C81 1.387(4) .
C80 C78 1.451(4) .
C80 C88 1.453(4) .
C83 C84 1.395(4) .
C83 C87 1.444(4) .
C83 C82 1.450(4) .
C82 C77 1.390(4) .
C82 C81 1.446(4) .
C77 C79 1.445(4) .
C86 C85 1.393(4) .
C88 C89 1.449(4) .
C89 C91 1.391(4) .
C78 C79 1.391(4) .
C84 C85 1.448(4) .
C93 C103 1.379(4) .
C93 C94 1.386(4) .
C94 C100 1.374(4) .
C98 C105 1.366(5) .
C98 C99 1.366(5) .
C98 C106 1.508(5) .
C97 C99 1.337(6) .
C97 C96 1.394(6) .
C96 C104 1.403(6) .
C101 C100 1.371(5) .
C101 C102 1.382(6) .
C102 C103 1.392(5) .
C104 C105 1.374(5) .
